data_7001631
loop_
_publ_author_name
'Halder, Partha'
'Zangrando, Ennio'
'Paine, Tapan Kanti'

_publ_section_title
;
 Self-assembly of silver(i) and bis-bidentate N,N-donor ligands: from a
 tetranuclear complex to coordination polymers
;
_journal_issue 27
_journal_name_full 'Dalton Transactions'
_journal_page_first 5386
_journal_page_last 5394
_journal_paper_doi 10.1039/b900581a
_journal_year 2009
_chemical_formula_moiety 'C88 H88 Ag4 N16 4+, 4(Cl O4 1-)'
_chemical_formula_sum 'C88 H88 Ag4 Cl4 N16 O16'
_chemical_formula_weight 2199.02
_chemical_name_systematic
;
?
;
_space_group_IT_number 15
_symmetry_cell_setting monoclinic
_symmetry_space_group_name_Hall '-C 2yc'
_symmetry_space_group_name_H-M 'C 1 2/c 1'
_atom_sites_solution_hydrogens geom
_atom_sites_solution_primary direct
_atom_sites_solution_secondary difmap
_audit_creation_method SHELXL-97
_cell_angle_alpha 90.00
_cell_angle_beta 90.71(3)
_cell_angle_gamma 90.00
_cell_formula_units_Z 4
_cell_length_a 20.221(3)
_cell_length_b 25.437(4)
_cell_length_c 19.302(3)
_cell_measurement_temperature 150(2)
_cell_volume 9927(3)
_computing_cell_refinement 'Bruker Apex II'
_computing_data_collection 'APEX2 v2.1-0 (Bruker AXS)'
_computing_data_reduction 'Bruker Apex II'
_computing_molecular_graphics 'Ortep3/windows (Farrugia,1997)'
_computing_publication_material 'Wingx 1.70.00 (Farrugia, 1999)'
_computing_structure_refinement 'SHELX97 (Sheldrick, 1998)'
_computing_structure_solution 'SHELX97 (Sheldrick, 1998)'
_diffrn_ambient_temperature 150(2)
_diffrn_measured_fraction_theta_full 0.994
_diffrn_measured_fraction_theta_max 0.994
_diffrn_measurement_device_type 'Bruker Apex II CCD'
_diffrn_measurement_method 'w/ and f/ scan'
_diffrn_radiation_monochromator graphite
_diffrn_radiation_source 'fine-focus sealed tube'
_diffrn_radiation_type MoK\a
_diffrn_radiation_wavelength 0.71073
_diffrn_reflns_av_R_equivalents 0.0651
_diffrn_reflns_av_sigmaI/netI 0.0415
_diffrn_reflns_limit_h_max 17
_diffrn_reflns_limit_h_min -18
_diffrn_reflns_limit_k_max 23
_diffrn_reflns_limit_k_min -23
_diffrn_reflns_limit_l_max 16
_diffrn_reflns_limit_l_min -18
_diffrn_reflns_number 56470
_diffrn_reflns_theta_full 25.52
_diffrn_reflns_theta_max 25.52
_diffrn_reflns_theta_min 1.29
_exptl_absorpt_coefficient_mu 0.953
_exptl_absorpt_correction_T_max 0.8802
_exptl_absorpt_correction_T_min 0.7087
_exptl_absorpt_correction_type multi-scan
_exptl_absorpt_process_details
;
Bruker (2000) SADABS
;
_exptl_crystal_colour 'light yellow'
_exptl_crystal_density_diffrn 1.471
_exptl_crystal_density_method 'not measured'
_exptl_crystal_description needle
_exptl_crystal_F_000 4448
_exptl_crystal_size_max 0.50
_exptl_crystal_size_mid 0.25
_exptl_crystal_size_min 0.22
_refine_diff_density_max 0.715
_refine_diff_density_min -0.512
_refine_diff_density_rms 0.067
_refine_ls_extinction_method none
_refine_ls_goodness_of_fit_ref 1.062
_refine_ls_hydrogen_treatment constr
_refine_ls_matrix_type full
_refine_ls_number_parameters 574
_refine_ls_number_reflns 9199
_refine_ls_number_restraints 10
_refine_ls_restrained_S_all 1.071
_refine_ls_R_factor_all 0.0645
_refine_ls_R_factor_gt 0.0476
_refine_ls_shift/su_max 0.001
_refine_ls_shift/su_mean 0.000
_refine_ls_structure_factor_coef Fsqd
_refine_ls_weighting_details 'calc w=1/[\s^2^(Fo^2^)+(0.0619P)^2^+34.0290P] where P=(Fo^2^+2Fc^2^)/3'
_refine_ls_weighting_scheme calc
_refine_ls_wR_factor_gt 0.1156
_refine_ls_wR_factor_ref 0.1233
_reflns_number_gt 3234
_reflns_number_total 9199
_reflns_threshold_expression >2sigma(I)
_cod_data_source_file b900581a.txt
_cod_data_source_block 4
_cod_original_sg_symbol_H-M 'C 2/c'
_cod_database_code 7001631

loop_
_symmetry_equiv_pos_as_xyz
'x, y, z'
'-x, y, -z+1/2'
'x+1/2, y+1/2, z'
'-x+1/2, y+1/2, -z+1/2'
'-x, -y, -z'
'x, -y, z-1/2'
'-x+1/2, -y+1/2, -z'
'x+1/2, -y+1/2, z-1/2'

loop_
_atom_site_label
_atom_site_type_symbol
_atom_site_fract_x
_atom_site_fract_y
_atom_site_fract_z
_atom_site_U_iso_or_equiv
_atom_site_adp_type
_atom_site_occupancy
_atom_site_symmetry_multiplicity
_atom_site_calc_flag
_atom_site_refinement_flags
_atom_site_disorder_assembly
_atom_site_disorder_group
Ag1 Ag 0.63678(3) 0.88130(2) 0.51050(4) 0.0596(3) Uani 1 1 d . . .
Ag2 Ag 0.71112(4) 0.82964(3) 0.18600(4) 0.0913(4) Uani 1 1 d . . .
N1 N 0.5850(4) 0.8106(3) 0.5547(4) 0.0588(19) Uani 1 1 d . . .
N2 N 0.6826(4) 0.8037(3) 0.4538(4) 0.064(2) Uani 1 1 d . . .
N3 N 0.8159(5) 0.8382(3) 0.1484(7) 0.092(3) Uani 1 1 d . . .
N4 N 0.7086(5) 0.8167(3) 0.0635(5) 0.071(2) Uani 1 1 d . . .
C1 C 0.5392(5) 0.8129(4) 0.6044(5) 0.065(3) Uani 1 1 d . . .
C2 C 0.5081(5) 0.7663(5) 0.6272(6) 0.097(4) Uani 1 1 d . . .
H2 H 0.4768 0.7675 0.6621 0.116 Uiso 1 1 calc R . .
C3 C 0.5245(6) 0.7196(5) 0.5973(8) 0.121(5) Uani 1 1 d . . .
H3 H 0.5037 0.6887 0.6110 0.145 Uiso 1 1 calc R . .
C4 C 0.5716(6) 0.7182(4) 0.5469(8) 0.116(4) Uani 1 1 d . . .
H4 H 0.5833 0.6866 0.5262 0.139 Uiso 1 1 calc R . .
C5 C 0.6013(4) 0.7647(4) 0.5274(6) 0.073(3) Uani 1 1 d . . .
C6 C 0.6525(5) 0.7633(4) 0.4747(6) 0.084(3) Uani 1 1 d . . .
H6 H 0.6635 0.7310 0.4554 0.100 Uiso 1 1 calc R . .
C7 C 0.7323(4) 0.8023(4) 0.4030(5) 0.067(3) Uani 1 1 d . . .
C8 C 0.7575(5) 0.8498(4) 0.3826(5) 0.068(3) Uani 1 1 d . . .
H8 H 0.7422 0.8806 0.4028 0.082 Uiso 1 1 calc R . .
C9 C 0.8052(5) 0.8524(4) 0.3325(5) 0.077(3) Uani 1 1 d . . .
H9 H 0.8221 0.8850 0.3199 0.092 Uiso 1 1 calc R . .
C10 C 0.8284(4) 0.8078(5) 0.3006(5) 0.077(3) Uani 1 1 d . . .
C11 C 0.8035(6) 0.7602(5) 0.3221(6) 0.097(4) Uani 1 1 d . . .
H11 H 0.8194 0.7295 0.3020 0.116 Uiso 1 1 calc R . .
C12 C 0.7560(5) 0.7565(4) 0.3720(6) 0.083(3) Uani 1 1 d . . .
H12 H 0.7398 0.7238 0.3852 0.100 Uiso 1 1 calc R . .
C13 C 0.8831(5) 0.8096(5) 0.2475(7) 0.102(4) Uani 1 1 d . . .
H13A H 0.8865 0.7754 0.2257 0.122 Uiso 1 1 calc R . .
H13B H 0.9248 0.8166 0.2713 0.122 Uiso 1 1 calc R . .
C14 C 0.8728(6) 0.8511(5) 0.1912(8) 0.109(5) Uani 1 1 d . . .
H14A H 0.8663 0.8852 0.2125 0.131 Uiso 1 1 calc R . .
H14B H 0.9118 0.8530 0.1626 0.131 Uiso 1 1 calc R . .
C15 C 0.8227(7) 0.8379(4) 0.0829(9) 0.092(4) Uani 1 1 d . . .
H15 H 0.8639 0.8453 0.0644 0.110 Uiso 1 1 calc R . .
C16 C 0.7665(7) 0.8259(4) 0.0355(7) 0.082(3) Uani 1 1 d . . .
C17 C 0.7785(7) 0.8247(4) -0.0344(8) 0.102(4) Uani 1 1 d . . .
H17 H 0.8205 0.8309 -0.0515 0.122 Uiso 1 1 calc R . .
C18 C 0.7266(9) 0.8139(5) -0.0777(7) 0.120(5) Uani 1 1 d . . .
H18 H 0.7321 0.8139 -0.1254 0.143 Uiso 1 1 calc R . .
C19 C 0.6657(6) 0.8030(4) -0.0496(6) 0.090(3) Uani 1 1 d . . .
H19 H 0.6299 0.7947 -0.0783 0.108 Uiso 1 1 calc R . .
C20 C 0.6580(7) 0.8046(4) 0.0215(7) 0.080(3) Uani 1 1 d . . .
C41 C 0.5214(4) 0.8645(4) 0.6330(5) 0.075(3) Uani 1 1 d . . .
H41A H 0.5474 0.8913 0.6115 0.112 Uiso 1 1 calc R . .
H41B H 0.5297 0.8647 0.6821 0.112 Uiso 1 1 calc R . .
H41C H 0.4753 0.8712 0.6242 0.112 Uiso 1 1 calc R . .
C42 C 0.5939(5) 0.7914(4) 0.0543(5) 0.090(3) Uani 1 1 d . . .
H42A H 0.5982 0.7947 0.1037 0.135 Uiso 1 1 calc R . .
H42B H 0.5818 0.7560 0.0427 0.135 Uiso 1 1 calc R . .
H42C H 0.5603 0.8151 0.0376 0.135 Uiso 1 1 calc R . .
N5 N 0.7151(4) 0.9464(3) 0.5167(4) 0.0570(19) Uani 1 1 d . . .
N6 N 0.5930(4) 0.9554(3) 0.4526(4) 0.0568(19) Uani 1 1 d . . .
N7 N 0.3441(4) 0.8955(3) 0.2551(4) 0.071(2) Uani 1 1 d . . .
N8 N 0.3672(4) 0.7901(3) 0.2467(4) 0.069(2) Uani 1 1 d . . .
C21 C 0.7753(6) 0.9414(4) 0.5440(5) 0.068(3) Uani 1 1 d . . .
C22 C 0.8231(5) 0.9809(5) 0.5368(6) 0.096(3) Uani 1 1 d . . .
H22 H 0.8653 0.9775 0.5558 0.115 Uiso 1 1 calc R . .
C23 C 0.8041(7) 1.0254(5) 0.4997(8) 0.118(5) Uani 1 1 d . . .
H23 H 0.8345 1.0524 0.4940 0.142 Uiso 1 1 calc R . .
C24 C 0.7429(6) 1.0304(4) 0.4717(7) 0.100(4) Uani 1 1 d . . .
H24 H 0.7310 1.0603 0.4469 0.120 Uiso 1 1 calc R . .
C25 C 0.6989(6) 0.9902(4) 0.4810(5) 0.066(3) Uani 1 1 d . . .
C26 C 0.6335(6) 0.9933(4) 0.4511(5) 0.066(3) Uani 1 1 d . . .
H26 H 0.6204 1.0244 0.4298 0.079 Uiso 1 1 calc R . .
C27 C 0.5289(5) 0.9608(3) 0.4222(5) 0.060(2) Uani 1 1 d . . .
C28 C 0.5118(5) 0.9958(3) 0.3679(5) 0.063(3) Uani 1 1 d . . .
H28 H 0.5442 1.0175 0.3497 0.076 Uiso 1 1 calc R . .
C29 C 0.4491(6) 0.9984(4) 0.3417(5) 0.066(3) Uani 1 1 d . . .
H29 H 0.4394 1.0221 0.3063 0.079 Uiso 1 1 calc R . .
C30 C 0.4002(5) 0.9667(4) 0.3667(5) 0.061(2) Uani 1 1 d . . .
C31 C 0.4158(5) 0.9314(3) 0.4184(5) 0.059(2) Uani 1 1 d . . .
H31 H 0.3829 0.9095 0.4353 0.070 Uiso 1 1 calc R . .
C32 C 0.4791(5) 0.9279(3) 0.4457(4) 0.061(2) Uani 1 1 d . . .
H32 H 0.4885 0.9034 0.4801 0.073 Uiso 1 1 calc R . .
C33 C 0.3324(5) 0.9705(4) 0.3355(5) 0.078(3) Uani 1 1 d . . .
H33A H 0.3175 1.0067 0.3378 0.094 Uiso 1 1 calc R . .
H33B H 0.3023 0.9493 0.3624 0.094 Uiso 1 1 calc R . .
C34 C 0.3296(5) 0.9521(4) 0.2597(5) 0.078(3) Uani 1 1 d . . .
H34A H 0.2860 0.9590 0.2403 0.093 Uiso 1 1 calc R . .
H34B H 0.3616 0.9717 0.2329 0.093 Uiso 1 1 calc R . .
C35 C 0.3898(5) 0.8802(4) 0.2172(5) 0.066(3) Uani 1 1 d . . .
H35 H 0.4148 0.9047 0.1932 0.079 Uiso 1 1 calc R . .
C36 C 0.4046(5) 0.8239(4) 0.2100(5) 0.069(3) Uani 1 1 d . . .
C37 C 0.4530(5) 0.8074(4) 0.1655(5) 0.081(3) Uani 1 1 d . . .
H37 H 0.4781 0.8315 0.1410 0.097 Uiso 1 1 calc R . .
C38 C 0.4633(5) 0.7537(5) 0.1580(5) 0.096(4) Uani 1 1 d . . .
H38 H 0.4952 0.7413 0.1278 0.115 Uiso 1 1 calc R . .
C39 C 0.4265(5) 0.7198(4) 0.1953(5) 0.095(3) Uani 1 1 d . . .
H39 H 0.4328 0.6837 0.1911 0.114 Uiso 1 1 calc R . .
C40 C 0.3790(5) 0.7396(5) 0.2399(5) 0.087(3) Uani 1 1 d . . .
C43 C 0.7908(5) 0.8922(4) 0.5818(5) 0.086(3) Uani 1 1 d . . .
H43A H 0.7525 0.8698 0.5816 0.129 Uiso 1 1 calc R . .
H43B H 0.8032 0.9003 0.6288 0.129 Uiso 1 1 calc R . .
H43C H 0.8266 0.8744 0.5596 0.129 Uiso 1 1 calc R . .
C44 C 0.3370(6) 0.7025(4) 0.2814(6) 0.117(4) Uani 1 1 d . . .
H44A H 0.3069 0.7223 0.3093 0.176 Uiso 1 1 calc R . .
H44B H 0.3649 0.6814 0.3109 0.176 Uiso 1 1 calc R . .
H44C H 0.3123 0.6800 0.2506 0.176 Uiso 1 1 calc R . .
Cl1 Cl 0.15936(14) 0.61332(10) 0.27150(14) 0.0739(7) Uani 1 1 d D . .
O1 O 0.2208(6) 0.6068(4) 0.3020(7) 0.221(7) Uani 1 1 d D . .
O2 O 0.1347(3) 0.6647(2) 0.2850(3) 0.0770(18) Uani 1 1 d D . .
O3 O 0.1158(5) 0.5770(3) 0.2916(5) 0.193(6) Uani 1 1 d D . .
O4 O 0.1709(5) 0.6046(3) 0.2002(5) 0.161(4) Uani 1 1 d D . .
Cl2 Cl 0.47332(13) 0.61765(10) 0.4281(2) 0.1070(11) Uani 1 1 d D . .
O5 O 0.4470(9) 0.5737(7) 0.4534(12) 0.150(7) Uiso 0.50 1 d PD . .
O6 O 0.4557(7) 0.6653(5) 0.4633(8) 0.110(5) Uiso 0.50 1 d PD . .
O7 O 0.4587(12) 0.6289(10) 0.3572(9) 0.205(10) Uiso 0.50 1 d PD . .
O8 O 0.5390(6) 0.6145(5) 0.4111(8) 0.076(4) Uiso 0.50 1 d PD . .
O14 O 0.4426(9) 0.6644(8) 0.4056(11) 0.140(6) Uiso 0.50 1 d P . .
O11 O 0.4335(11) 0.5778(10) 0.4008(13) 0.176(8) Uiso 0.50 1 d P . .
O12 O 0.4550(10) 0.6094(8) 0.5036(11) 0.150(7) Uiso 0.50 1 d P . .
O13 O 0.5434(9) 0.6151(7) 0.4492(11) 0.126(7) Uiso 0.50 1 d P . .

loop_
_atom_site_aniso_label
_atom_site_aniso_U_11
_atom_site_aniso_U_22
_atom_site_aniso_U_33
_atom_site_aniso_U_23
_atom_site_aniso_U_13
_atom_site_aniso_U_12
Ag1 0.0597(5) 0.0387(4) 0.0809(5) 0.0087(3) 0.0238(4) 0.0009(3)
Ag2 0.0836(6) 0.0999(7) 0.0917(6) -0.0236(5) 0.0580(5) -0.0180(5)
N1 0.050(5) 0.041(5) 0.085(6) 0.014(4) 0.011(5) 0.007(4)
N2 0.051(5) 0.037(5) 0.104(6) 0.004(4) 0.014(5) 0.000(4)
N3 0.099(8) 0.066(6) 0.112(8) -0.022(6) 0.063(7) -0.015(5)
N4 0.083(7) 0.048(5) 0.084(7) -0.003(4) 0.054(7) 0.007(5)
C1 0.043(6) 0.068(8) 0.084(7) 0.022(6) 0.009(6) 0.002(6)
C2 0.059(7) 0.087(9) 0.145(10) 0.047(8) 0.031(7) 0.002(7)
C3 0.085(9) 0.062(9) 0.217(15) 0.035(9) 0.041(10) -0.005(7)
C4 0.070(8) 0.058(8) 0.222(14) 0.011(8) 0.053(9) -0.007(6)
C5 0.040(6) 0.029(6) 0.150(10) 0.024(6) 0.020(6) 0.005(5)
C6 0.058(7) 0.047(7) 0.146(10) 0.000(6) 0.028(7) 0.006(6)
C7 0.048(6) 0.053(7) 0.099(8) -0.007(6) 0.024(6) 0.000(6)
C8 0.064(7) 0.054(7) 0.086(7) -0.013(5) 0.035(6) -0.002(5)
C9 0.071(7) 0.057(7) 0.103(8) -0.024(6) 0.030(7) 0.004(5)
C10 0.052(6) 0.071(8) 0.109(8) -0.023(7) 0.025(6) -0.005(6)
C11 0.081(8) 0.076(9) 0.133(10) -0.040(7) 0.033(8) 0.013(7)
C12 0.068(7) 0.053(7) 0.130(9) -0.018(6) 0.028(7) 0.011(6)
C13 0.065(8) 0.102(9) 0.139(11) -0.040(9) 0.051(7) 0.004(7)
C14 0.090(9) 0.088(9) 0.152(12) -0.053(9) 0.085(9) -0.034(8)
C15 0.087(10) 0.050(6) 0.141(13) 0.009(7) 0.067(10) 0.009(6)
C16 0.104(11) 0.055(7) 0.089(10) 0.015(6) 0.071(10) 0.015(6)
C17 0.102(11) 0.091(8) 0.114(12) 0.047(8) 0.064(10) 0.058(8)
C18 0.138(13) 0.135(11) 0.087(10) 0.050(9) 0.064(11) 0.082(10)
C19 0.114(10) 0.079(7) 0.078(9) 0.011(6) 0.035(8) 0.048(7)
C20 0.099(10) 0.070(7) 0.073(9) -0.005(6) 0.043(8) 0.016(6)
C41 0.069(7) 0.081(8) 0.074(7) 0.010(6) 0.022(5) 0.001(6)
C42 0.100(8) 0.078(7) 0.092(8) -0.026(6) 0.052(7) -0.016(6)
N5 0.056(6) 0.046(5) 0.069(5) -0.006(4) 0.029(4) -0.006(4)
N6 0.062(6) 0.038(5) 0.070(5) 0.008(4) 0.033(4) 0.004(5)
N7 0.064(5) 0.081(6) 0.068(5) 0.025(4) 0.019(5) 0.011(5)
N8 0.069(5) 0.068(6) 0.072(5) 0.022(5) 0.042(4) 0.022(5)
C21 0.065(8) 0.055(7) 0.084(7) -0.009(5) 0.028(6) -0.009(7)
C22 0.069(8) 0.070(8) 0.148(11) -0.005(8) 0.027(7) -0.006(7)
C23 0.088(11) 0.058(9) 0.210(14) 0.015(9) 0.059(10) -0.016(7)
C24 0.064(8) 0.055(8) 0.182(12) 0.018(7) 0.036(8) 0.001(7)
C25 0.067(8) 0.041(7) 0.092(7) 0.007(6) 0.037(6) -0.003(6)
C26 0.074(8) 0.034(6) 0.091(8) 0.001(5) 0.035(6) 0.009(6)
C27 0.076(8) 0.037(6) 0.066(7) -0.003(5) 0.037(6) 0.011(6)
C28 0.082(8) 0.039(5) 0.069(7) 0.019(5) 0.040(6) 0.010(5)
C29 0.064(7) 0.058(6) 0.076(7) 0.022(5) 0.016(6) 0.016(6)
C30 0.063(7) 0.058(6) 0.062(6) 0.008(5) 0.024(6) 0.023(6)
C31 0.052(7) 0.058(6) 0.067(7) 0.003(5) 0.024(5) 0.008(5)
C32 0.075(8) 0.045(6) 0.064(6) 0.013(5) 0.031(6) 0.007(6)
C33 0.076(8) 0.073(7) 0.088(8) 0.007(6) 0.036(6) 0.025(6)
C34 0.084(7) 0.070(7) 0.080(8) 0.023(6) 0.027(6) 0.028(6)
C35 0.053(6) 0.083(8) 0.063(6) 0.026(5) 0.034(5) 0.019(5)
C36 0.058(7) 0.079(8) 0.070(7) 0.021(6) 0.029(6) 0.009(6)
C37 0.072(7) 0.084(9) 0.088(8) 0.024(6) 0.044(6) 0.019(6)
C38 0.096(9) 0.102(10) 0.090(8) 0.023(7) 0.061(7) 0.020(7)
C39 0.102(9) 0.090(8) 0.094(8) 0.024(7) 0.051(7) 0.024(7)
C40 0.078(8) 0.096(10) 0.088(8) 0.026(7) 0.049(6) 0.022(7)
C43 0.063(7) 0.082(8) 0.112(8) 0.012(7) 0.010(6) -0.008(6)
C44 0.140(10) 0.080(8) 0.134(10) 0.038(7) 0.084(9) 0.029(7)
Cl1 0.0838(19) 0.0583(18) 0.0794(19) 0.0028(14) -0.0089(15) -0.0137(16)
O1 0.188(11) 0.153(9) 0.321(16) -0.122(10) -0.119(11) 0.082(8)
O2 0.093(5) 0.045(4) 0.094(5) 0.019(3) 0.031(4) 0.008(3)
O3 0.300(12) 0.085(6) 0.201(9) -0.044(6) 0.215(9) -0.100(7)
O4 0.226(11) 0.133(7) 0.127(8) 0.019(6) 0.113(7) 0.041(7)
Cl2 0.0677(19) 0.0506(17) 0.203(4) 0.022(2) 0.006(2) -0.0066(14)

loop_
_atom_type_symbol
_atom_type_description
_atom_type_scat_dispersion_real
_atom_type_scat_dispersion_imag
_atom_type_scat_source
C C 0.0033 0.0016 'International Tables Vol C Tables 4.2.6.8 and 6.1.1.4'
H H 0.0000 0.0000 'International Tables Vol C Tables 4.2.6.8 and 6.1.1.4'
N N 0.0061 0.0033 'International Tables Vol C Tables 4.2.6.8 and 6.1.1.4'
Ag Ag -0.8971 1.1015 'International Tables Vol C Tables 4.2.6.8 and 6.1.1.4'
Cl Cl 0.1484 0.1585 'International Tables Vol C Tables 4.2.6.8 and 6.1.1.4'
O O 0.0106 0.0060 'International Tables Vol C Tables 4.2.6.8 and 6.1.1.4'

loop_
_geom_angle_atom_site_label_1
_geom_angle_atom_site_label_2
_geom_angle_atom_site_label_3
_geom_angle
_geom_angle_site_symmetry_1
_geom_angle_site_symmetry_3
_geom_angle_publ_flag
N1 Ag1 N5 151.6(3) . . ?
N1 Ag1 N6 130.1(3) . . ?
N5 Ag1 N6 72.7(3) . . ?
N1 Ag1 N2 72.8(3) . . ?
N5 Ag1 N2 110.0(3) . . ?
N6 Ag1 N2 125.1(2) . . ?
N3 Ag2 N8 151.8(3) . 2_655 ?
N3 Ag2 N7 123.2(3) . 2_655 ?
N8 Ag2 N7 72.4(3) 2_655 2_655 ?
N3 Ag2 N4 72.8(4) . . ?
N8 Ag2 N4 119.6(3) 2_655 . ?
N7 Ag2 N4 125.5(3) 2_655 . ?
C5 N1 C1 120.0(8) . . ?
C5 N1 Ag1 115.8(6) . . ?
C1 N1 Ag1 124.2(6) . . ?
C6 N2 C7 123.4(8) . . ?
C6 N2 Ag1 109.1(6) . . ?
C7 N2 Ag1 127.4(6) . . ?
C15 N3 C14 118.3(11) . . ?
C15 N3 Ag2 115.6(9) . . ?
C14 N3 Ag2 125.6(8) . . ?
C16 N4 C20 118.0(10) . . ?
C16 N4 Ag2 112.0(9) . . ?
C20 N4 Ag2 129.9(7) . . ?
N1 C1 C2 119.8(9) . . ?
N1 C1 C41 118.9(8) . . ?
C2 C1 C41 121.3(10) . . ?
C3 C2 C1 119.2(10) . . ?
C2 C3 C4 119.8(10) . . ?
C3 C4 C5 118.7(11) . . ?
N1 C5 C4 122.4(10) . . ?
N1 C5 C6 118.6(8) . . ?
C4 C5 C6 119.0(10) . . ?
N2 C6 C5 123.5(9) . . ?
C8 C7 C12 118.8(9) . . ?
C8 C7 N2 116.6(8) . . ?
C12 C7 N2 124.6(9) . . ?
C7 C8 C9 120.7(8) . . ?
C10 C9 C8 121.3(9) . . ?
C9 C10 C11 117.6(9) . . ?
C9 C10 C13 122.1(10) . . ?
C11 C10 C13 120.1(10) . . ?
C12 C11 C10 122.2(9) . . ?
C11 C12 C7 119.3(9) . . ?
C10 C13 C14 114.0(9) . . ?
N3 C14 C13 110.6(10) . . ?
N3 C15 C16 121.5(11) . . ?
N4 C16 C17 124.6(14) . . ?
N4 C16 C15 117.5(11) . . ?
C17 C16 C15 117.9(13) . . ?
C18 C17 C16 117.6(13) . . ?
C17 C18 C19 118.9(12) . . ?
C18 C19 C20 119.7(13) . . ?
N4 C20 C19 121.0(11) . . ?
N4 C20 C42 117.4(10) . . ?
C19 C20 C42 121.6(13) . . ?
C21 N5 C25 119.9(8) . . ?
C21 N5 Ag1 125.6(6) . . ?
C25 N5 Ag1 114.0(7) . . ?
C26 N6 C27 120.1(8) . . ?
C26 N6 Ag1 112.4(7) . . ?
C27 N6 Ag1 127.5(6) . . ?
C35 N7 C34 119.3(8) . . ?
C35 N7 Ag2 115.2(6) . 2_655 ?
C34 N7 Ag2 125.4(6) . 2_655 ?
C40 N8 C36 117.8(8) . . ?
C40 N8 Ag2 127.8(6) . 2_655 ?
C36 N8 Ag2 114.4(6) . 2_655 ?
N5 C21 C22 121.5(10) . . ?
N5 C21 C43 117.6(9) . . ?
C22 C21 C43 120.9(11) . . ?
C23 C22 C21 116.7(11) . . ?
C24 C23 C22 121.9(11) . . ?
C23 C24 C25 118.1(11) . . ?
N5 C25 C24 122.0(10) . . ?
N5 C25 C26 117.8(9) . . ?
C24 C25 C26 120.1(11) . . ?
N6 C26 C25 122.7(9) . . ?
C32 C27 C28 116.7(9) . . ?
C32 C27 N6 117.8(9) . . ?
C28 C27 N6 125.5(9) . . ?
C29 C28 C27 121.7(9) . . ?
C28 C29 C30 120.9(9) . . ?
C29 C30 C31 118.7(9) . . ?
C29 C30 C33 119.0(9) . . ?
C31 C30 C33 122.3(9) . . ?
C30 C31 C32 121.4(8) . . ?
C31 C32 C27 120.6(8) . . ?
C30 C33 C34 112.7(7) . . ?
N7 C34 C33 110.5(7) . . ?
N7 C35 C36 120.8(9) . . ?
N8 C36 C37 122.7(9) . . ?
N8 C36 C35 117.0(8) . . ?
C37 C36 C35 120.2(9) . . ?
C36 C37 C38 118.3(9) . . ?
C39 C38 C37 119.2(9) . . ?
C38 C39 C40 119.0(10) . . ?
N8 C40 C39 122.9(9) . . ?
N8 C40 C44 117.1(9) . . ?
C39 C40 C44 119.9(11) . . ?
O3 Cl1 O1 112.8(8) . . ?
O3 Cl1 O4 106.9(6) . . ?
O1 Cl1 O4 103.7(7) . . ?
O3 Cl1 O2 110.3(5) . . ?
O1 Cl1 O2 110.4(5) . . ?
O4 Cl1 O2 112.6(4) . . ?
O5 Cl2 O8 115.5(10) . . ?
O5 Cl2 O7 116.2(13) . . ?
O8 Cl2 O7 88.3(12) . . ?
O5 Cl2 O6 115.6(11) . . ?
O8 Cl2 O6 114.1(8) . . ?
O7 Cl2 O6 103.6(11) . . ?
O11 Cl2 O14 104.3(13) . . ?
O11 Cl2 O13 128.6(12) . . ?
O14 Cl2 O13 122.8(11) . . ?
O11 Cl2 O12 96.7(12) . . ?
O14 Cl2 O12 107.5(11) . . ?
O13 Cl2 O12 88.5(11) . . ?

loop_
_geom_bond_atom_site_label_1
_geom_bond_atom_site_label_2
_geom_bond_distance
_geom_bond_site_symmetry_2
_geom_bond_publ_flag
Ag1 N1 2.255(7) . ?
Ag1 N5 2.293(7) . ?
Ag1 N6 2.357(7) . ?
Ag1 N2 2.445(7) . ?
Ag2 N3 2.258(9) . ?
Ag2 N8 2.293(7) 2_655 ?
Ag2 N7 2.318(7) 2_655 ?
Ag2 N4 2.387(9) . ?
N1 C5 1.324(10) . ?
N1 C1 1.345(10) . ?
N2 C6 1.262(11) . ?
N2 C7 1.414(11) . ?
N3 C15 1.273(14) . ?
N3 C14 1.445(14) . ?
N4 C16 1.317(12) . ?
N4 C20 1.333(12) . ?
C1 C2 1.415(13) . ?
C1 C41 1.470(12) . ?
C2 C3 1.363(15) . ?
C3 C4 1.371(15) . ?
C4 C5 1.379(13) . ?
C5 C6 1.462(13) . ?
C7 C8 1.370(12) . ?
C7 C12 1.398(12) . ?
C8 C9 1.376(11) . ?
C9 C10 1.376(12) . ?
C10 C11 1.377(13) . ?
C10 C13 1.519(13) . ?
C11 C12 1.373(13) . ?
C13 C14 1.527(15) . ?
C15 C16 1.482(15) . ?
C16 C17 1.373(15) . ?
C17 C18 1.361(17) . ?
C18 C19 1.380(16) . ?
C19 C20 1.383(13) . ?
C20 C42 1.488(13) . ?
N5 C21 1.327(11) . ?
N5 C25 1.347(11) . ?
N6 C26 1.265(10) . ?
N6 C27 1.424(11) . ?
N7 C35 1.248(10) . ?
N7 C34 1.473(11) . ?
N7 Ag2 2.318(7) 2_655 ?
N8 C40 1.313(12) . ?
N8 C36 1.349(11) . ?
N8 Ag2 2.293(7) 2_655 ?
C21 C22 1.401(13) . ?
C21 C43 1.481(12) . ?
C22 C23 1.391(15) . ?
C23 C24 1.350(15) . ?
C24 C25 1.370(13) . ?
C25 C26 1.439(12) . ?
C27 C32 1.389(11) . ?
C27 C28 1.413(12) . ?
C28 C29 1.360(11) . ?
C29 C30 1.368(12) . ?
C30 C31 1.376(11) . ?
C30 C33 1.495(12) . ?
C31 C32 1.382(11) . ?
C33 C34 1.536(12) . ?
C35 C36 1.469(12) . ?
C36 C37 1.377(12) . ?
C37 C38 1.388(13) . ?
C38 C39 1.353(13) . ?
C39 C40 1.393(13) . ?
C40 C44 1.509(13) . ?
Cl1 O3 1.337(7) . ?
Cl1 O1 1.379(9) . ?
Cl1 O4 1.416(8) . ?
Cl1 O2 1.425(6) . ?
Cl2 O5 1.333(15) . ?
Cl2 O8 1.374(12) . ?
Cl2 O7 1.426(16) . ?
Cl2 O6 1.437(12) . ?
Cl2 O11 1.39(2) . ?
Cl2 O14 1.409(19) . ?
Cl2 O13 1.471(19) . ?
Cl2 O12 1.52(2) . ?

loop_
_geom_torsion_atom_site_label_1
_geom_torsion_atom_site_label_2
_geom_torsion_atom_site_label_3
_geom_torsion_atom_site_label_4
_geom_torsion
_geom_torsion_site_symmetry_1
_geom_torsion_site_symmetry_2
_geom_torsion_site_symmetry_3
_geom_torsion_site_symmetry_4
_geom_torsion_publ_flag
N5 Ag1 N1 C5 -103.5(8) . . . . ?
N6 Ag1 N1 C5 118.7(6) . . . . ?
N2 Ag1 N1 C5 -3.1(6) . . . . ?
N5 Ag1 N1 C1 77.8(9) . . . . ?
N6 Ag1 N1 C1 -60.0(8) . . . . ?
N2 Ag1 N1 C1 178.2(7) . . . . ?
N1 Ag1 N2 C6 3.2(6) . . . . ?
N5 Ag1 N2 C6 153.4(7) . . . . ?
N6 Ag1 N2 C6 -124.1(7) . . . . ?
N1 Ag1 N2 C7 -179.8(7) . . . . ?
N5 Ag1 N2 C7 -29.6(8) . . . . ?
N6 Ag1 N2 C7 52.9(8) . . . . ?
N8 Ag2 N3 C15 128.2(9) 2_655 . . . ?
N7 Ag2 N3 C15 -114.6(7) 2_655 . . . ?
N4 Ag2 N3 C15 7.0(7) . . . . ?
N8 Ag2 N3 C14 -60.9(12) 2_655 . . . ?
N7 Ag2 N3 C14 56.4(10) 2_655 . . . ?
N4 Ag2 N3 C14 177.9(9) . . . . ?
N3 Ag2 N4 C16 -6.2(6) . . . . ?
N8 Ag2 N4 C16 -158.5(6) 2_655 . . . ?
N7 Ag2 N4 C16 112.7(6) 2_655 . . . ?
N3 Ag2 N4 C20 177.6(9) . . . . ?
N8 Ag2 N4 C20 25.2(9) 2_655 . . . ?
N7 Ag2 N4 C20 -63.6(9) 2_655 . . . ?
C5 N1 C1 C2 -0.5(13) . . . . ?
Ag1 N1 C1 C2 178.1(7) . . . . ?
C5 N1 C1 C41 -179.2(8) . . . . ?
Ag1 N1 C1 C41 -0.6(11) . . . . ?
N1 C1 C2 C3 -1.1(15) . . . . ?
C41 C1 C2 C3 177.6(10) . . . . ?
C1 C2 C3 C4 1.4(19) . . . . ?
C2 C3 C4 C5 0(2) . . . . ?
C1 N1 C5 C4 1.8(15) . . . . ?
Ag1 N1 C5 C4 -176.9(9) . . . . ?
C1 N1 C5 C6 -178.5(8) . . . . ?
Ag1 N1 C5 C6 2.8(11) . . . . ?
C3 C4 C5 N1 -1.4(18) . . . . ?
C3 C4 C5 C6 178.8(11) . . . . ?
C7 N2 C6 C5 179.7(9) . . . . ?
Ag1 N2 C6 C5 -3.1(12) . . . . ?
N1 C5 C6 N2 0.5(15) . . . . ?
C4 C5 C6 N2 -179.7(10) . . . . ?
C6 N2 C7 C8 176.1(9) . . . . ?
Ag1 N2 C7 C8 -0.5(12) . . . . ?
C6 N2 C7 C12 -2.8(15) . . . . ?
Ag1 N2 C7 C12 -179.4(7) . . . . ?
C12 C7 C8 C9 0.1(14) . . . . ?
N2 C7 C8 C9 -178.8(8) . . . . ?
C7 C8 C9 C10 0.9(15) . . . . ?
C8 C9 C10 C11 -1.8(15) . . . . ?
C8 C9 C10 C13 -177.3(10) . . . . ?
C9 C10 C11 C12 1.7(16) . . . . ?
C13 C10 C11 C12 177.2(10) . . . . ?
C10 C11 C12 C7 -0.7(16) . . . . ?
C8 C7 C12 C11 -0.3(15) . . . . ?
N2 C7 C12 C11 178.6(9) . . . . ?
C9 C10 C13 C14 -48.5(15) . . . . ?
C11 C10 C13 C14 136.1(12) . . . . ?
C15 N3 C14 C13 -129.1(9) . . . . ?
Ag2 N3 C14 C13 60.2(11) . . . . ?
C10 C13 C14 N3 -66.1(12) . . . . ?
C14 N3 C15 C16 -179.0(9) . . . . ?
Ag2 N3 C15 C16 -7.3(12) . . . . ?
C20 N4 C16 C17 0.9(14) . . . . ?
Ag2 N4 C16 C17 -175.9(8) . . . . ?
C20 N4 C16 C15 -178.3(8) . . . . ?
Ag2 N4 C16 C15 4.9(10) . . . . ?
N3 C15 C16 N4 1.3(14) . . . . ?
N3 C15 C16 C17 -177.9(9) . . . . ?
N4 C16 C17 C18 1.1(16) . . . . ?
C15 C16 C17 C18 -179.8(10) . . . . ?
C16 C17 C18 C19 -2.3(17) . . . . ?
C17 C18 C19 C20 1.7(17) . . . . ?
C16 N4 C20 C19 -1.5(14) . . . . ?
Ag2 N4 C20 C19 174.6(6) . . . . ?
C16 N4 C20 C42 176.8(8) . . . . ?
Ag2 N4 C20 C42 -7.1(13) . . . . ?
C18 C19 C20 N4 0.3(15) . . . . ?
C18 C19 C20 C42 -177.9(10) . . . . ?
N1 Ag1 N5 C21 36.7(9) . . . . ?
N6 Ag1 N5 C21 -175.9(7) . . . . ?
N2 Ag1 N5 C21 -54.0(7) . . . . ?
N1 Ag1 N5 C25 -152.3(6) . . . . ?
N6 Ag1 N5 C25 -4.9(5) . . . . ?
N2 Ag1 N5 C25 117.0(6) . . . . ?
N1 Ag1 N6 C26 162.6(5) . . . . ?
N5 Ag1 N6 C26 2.2(5) . . . . ?
N2 Ag1 N6 C26 -100.4(6) . . . . ?
N1 Ag1 N6 C27 -16.5(7) . . . . ?
N5 Ag1 N6 C27 -177.0(6) . . . . ?
N2 Ag1 N6 C27 80.4(6) . . . . ?
C25 N5 C21 C22 0.2(13) . . . . ?
Ag1 N5 C21 C22 170.7(7) . . . . ?
C25 N5 C21 C43 -179.1(8) . . . . ?
Ag1 N5 C21 C43 -8.6(11) . . . . ?
N5 C21 C22 C23 0.0(15) . . . . ?
C43 C21 C22 C23 179.3(10) . . . . ?
C21 C22 C23 C24 -0.2(18) . . . . ?
C22 C23 C24 C25 0.2(18) . . . . ?
C21 N5 C25 C24 -0.2(13) . . . . ?
Ag1 N5 C25 C24 -171.8(8) . . . . ?
C21 N5 C25 C26 178.6(7) . . . . ?
Ag1 N5 C25 C26 7.1(9) . . . . ?
C23 C24 C25 N5 0.0(16) . . . . ?
C23 C24 C25 C26 -178.8(10) . . . . ?
C27 N6 C26 C25 180.0(7) . . . . ?
Ag1 N6 C26 C25 0.8(10) . . . . ?
N5 C25 C26 N6 -5.5(13) . . . . ?
C24 C25 C26 N6 173.4(9) . . . . ?
C26 N6 C27 C32 -156.9(8) . . . . ?
Ag1 N6 C27 C32 22.2(10) . . . . ?
C26 N6 C27 C28 25.5(12) . . . . ?
Ag1 N6 C27 C28 -155.4(6) . . . . ?
C32 C27 C28 C29 2.3(12) . . . . ?
N6 C27 C28 C29 179.9(8) . . . . ?
C27 C28 C29 C30 -0.6(13) . . . . ?
C28 C29 C30 C31 -0.9(13) . . . . ?
C28 C29 C30 C33 -179.1(8) . . . . ?
C29 C30 C31 C32 0.7(12) . . . . ?
C33 C30 C31 C32 178.8(8) . . . . ?
C30 C31 C32 C27 1.1(12) . . . . ?
C28 C27 C32 C31 -2.5(11) . . . . ?
N6 C27 C32 C31 179.8(7) . . . . ?
C29 C30 C33 C34 66.2(11) . . . . ?
C31 C30 C33 C34 -111.9(9) . . . . ?
C35 N7 C34 C33 -124.6(9) . . . . ?
Ag2 N7 C34 C33 55.0(10) 2_655 . . . ?
C30 C33 C34 N7 65.7(10) . . . . ?
C34 N7 C35 C36 -178.4(8) . . . . ?
Ag2 N7 C35 C36 1.9(11) 2_655 . . . ?
C40 N8 C36 C37 1.2(15) . . . . ?
Ag2 N8 C36 C37 -178.4(8) 2_655 . . . ?
C40 N8 C36 C35 178.8(9) . . . . ?
Ag2 N8 C36 C35 -0.8(10) 2_655 . . . ?
N7 C35 C36 N8 -0.8(14) . . . . ?
N7 C35 C36 C37 176.9(9) . . . . ?
N8 C36 C37 C38 0.3(15) . . . . ?
C35 C36 C37 C38 -177.2(9) . . . . ?
C36 C37 C38 C39 -1.0(16) . . . . ?
C37 C38 C39 C40 0.2(17) . . . . ?
C36 N8 C40 C39 -2.0(16) . . . . ?
Ag2 N8 C40 C39 177.5(8) 2_655 . . . ?
C36 N8 C40 C44 179.7(9) . . . . ?
Ag2 N8 C40 C44 -0.7(14) 2_655 . . . ?
C38 C39 C40 N8 1.3(17) . . . . ?
C38 C39 C40 C44 179.6(11) . . . . ?
